data_7234487
loop_
_publ_author_name
'Wenjing Yi'
'Shuai Zhao'
'Huiliang Sun'
'Yuhe Kan'
'Jianwu Shi'
'Shisheng Wan'
'Chunli Li'
'Hua Wang'

_publ_section_title
;
 Isomers of organic semiconductors based on dithienothiophenes: the effect
 of sulphur atoms positions on the intermolecular interactions and
 field-effect performances
;
_journal_name_full 'Journal of Materials Chemistry C'
_journal_page_first 10856
_journal_page_last 10861
_journal_paper_doi 10.1039/C5TC02287H
_journal_volume 3
_journal_year 2015
_chemical_formula_sum 'C24 H16 S3'
_chemical_formula_weight 400.55
_space_group_IT_number 14
_space_group_name_Hall '-P 2yn'
_space_group_name_H-M_alt 'P 1 21/n 1'
_symmetry_cell_setting monoclinic
_symmetry_space_group_name_H-M 'P 1 21/n 1'
_atom_sites_solution_hydrogens geom
_atom_sites_solution_primary direct
_atom_sites_solution_secondary difmap
_cell_angle_alpha 90.00
_cell_angle_beta 92.760(3)
_cell_angle_gamma 90.00
_cell_formula_units_Z 4
_cell_length_a 7.4707(12)
_cell_length_b 5.9227(10)
_cell_length_c 42.784(7)
_cell_measurement_reflns_used 1390
_cell_measurement_temperature 296(2)
_cell_measurement_theta_max 21.46
_cell_measurement_theta_min 2.75
_cell_volume 1890.9(5)
_computing_cell_refinement 'Bruker SMART'
_computing_data_collection 'Bruker SMART'
_computing_data_reduction 'Bruker SAINT'
_computing_molecular_graphics 'Bruker SHELXTL'
_computing_publication_material 'Bruker SHELXTL'
_computing_structure_refinement 'SHELXL-97 (Sheldrick, 1997)'
_computing_structure_solution 'SHELXS-97 (Sheldrick, 1990)'
_diffrn_ambient_temperature 296(2)
_diffrn_measured_fraction_theta_full 0.974
_diffrn_measured_fraction_theta_max 0.974
_diffrn_measurement_device_type 'CCD area detector'
_diffrn_measurement_method 'phi and omega scans'
_diffrn_radiation_monochromator graphite
_diffrn_radiation_source 'fine-focus sealed tube'
_diffrn_radiation_type MoK\a
_diffrn_radiation_wavelength 0.71073
_diffrn_reflns_av_R_equivalents 0.0534
_diffrn_reflns_av_sigmaI/netI 0.0737
_diffrn_reflns_limit_h_max 9
_diffrn_reflns_limit_h_min -8
_diffrn_reflns_limit_k_max 7
_diffrn_reflns_limit_k_min -5
_diffrn_reflns_limit_l_max 57
_diffrn_reflns_limit_l_min -50
_diffrn_reflns_number 11497
_diffrn_reflns_theta_full 28.30
_diffrn_reflns_theta_max 28.30
_diffrn_reflns_theta_min 0.95
_exptl_absorpt_coefficient_mu 0.398
_exptl_absorpt_correction_T_max 0.9427
_exptl_absorpt_correction_T_min 0.9140
_exptl_absorpt_correction_type multi-scan
_exptl_absorpt_process_details SADABS
_exptl_crystal_colour yellow
_exptl_crystal_density_diffrn 1.407
_exptl_crystal_density_method 'not measured'
_exptl_crystal_description block
_exptl_crystal_F_000 832
_exptl_crystal_size_max 0.23
_exptl_crystal_size_mid 0.18
_exptl_crystal_size_min 0.15
_refine_diff_density_max 0.638
_refine_diff_density_min -0.676
_refine_diff_density_rms 0.197
_refine_ls_extinction_method none
_refine_ls_goodness_of_fit_ref 1.013
_refine_ls_hydrogen_treatment mixed
_refine_ls_matrix_type full
_refine_ls_number_parameters 281
_refine_ls_number_reflns 4569
_refine_ls_number_restraints 0
_refine_ls_restrained_S_all 1.013
_refine_ls_R_factor_all 0.1263
_refine_ls_R_factor_gt 0.0742
_refine_ls_shift/su_max 0.000
_refine_ls_shift/su_mean 0.000
_refine_ls_structure_factor_coef Fsqd
_refine_ls_weighting_details 'calc w=1/[\s^2^(Fo^2^)+(0.1500P)^2^+0.0000P] where P=(Fo^2^+2Fc^2^)/3'
_refine_ls_weighting_scheme calc
_refine_ls_wR_factor_gt 0.2073
_refine_ls_wR_factor_ref 0.2533
_reflns_number_gt 2669
_reflns_number_total 4569
_reflns_threshold_expression >2sigma(I)
_cod_data_source_file J-Mater-Chem-C-2015-3-10856.cif
_cod_data_source_block s14
_cod_depositor_comments
;
The following automatic conversions were performed:

data item '_exptl_absorpt_correction_type' value 'Multi-scan' was
changed to 'multi-scan' in accordance with the built-in table derived
from the CIF Core dictionary named 'cif_core.dic' version 2.4.5 last
updated on 2014-11-21.

data item '_symmetry_cell_setting' value 'Monoclinic' was changed to
'monoclinic' in accordance with the built-in table derived from the
CIF Core dictionary named 'cif_core.dic' version 2.4.5 last updated
on 2014-11-21.

Automatic conversion script
Id: cif_fix_values 6909 2019-04-08 15:41:33Z antanas 
;
_cod_original_sg_symbol_H-M P2(1)/n
_cod_database_code 7234487

loop_
_symmetry_equiv_pos_as_xyz
'x, y, z'
'-x+1/2, y+1/2, -z+1/2'
'-x, -y, -z'
'x-1/2, -y-1/2, z-1/2'

loop_
_atom_site_label
_atom_site_type_symbol
_atom_site_fract_x
_atom_site_fract_y
_atom_site_fract_z
_atom_site_U_iso_or_equiv
_atom_site_adp_type
_atom_site_occupancy
_atom_site_symmetry_multiplicity
_atom_site_calc_flag
_atom_site_refinement_flags
_atom_site_disorder_assembly
_atom_site_disorder_group
S2 S 0.89713(13) 1.07727(16) 0.24887(2) 0.0389(3) Uani 1 1 d . A .
S1 S 0.9261(2) 0.8796(3) 0.18251(4) 0.0420(5) Uani 0.468(3) 1 d P A 1
S3 S 1.0903(2) 0.5116(3) 0.29552(4) 0.0413(5) Uani 0.468(3) 1 d P A 1
C2 C 1.0674(2) 0.5106(3) 0.20270(4) 0.0441(4) Uani 0.468(3) 1 d P A 1
C7 C 0.9589(2) 0.8824(3) 0.31563(4) 0.0438(4) Uani 0.468(3) 1 d P A 1
C2' C 0.9261(2) 0.8796(3) 0.18251(4) 0.0420(5) Uani 0.53 1 d P A 2
C7' C 1.0903(2) 0.5116(3) 0.29552(4) 0.0413(5) Uani 0.53 1 d P A 2
S1' S 1.0674(2) 0.5106(3) 0.20270(4) 0.0441(4) Uani 0.53 1 d P A 2
S3' S 0.9589(2) 0.8824(3) 0.31563(4) 0.0438(4) Uani 0.53 1 d P A 2
C1 C 0.9942(7) 0.6549(12) 0.17666(11) 0.089(2) Uani 1 1 d . . .
C3 C 1.0317(4) 0.6897(6) 0.23242(8) 0.0301(7) Uani 1 1 d . . .
C4 C 0.9547(5) 0.8870(6) 0.22036(8) 0.0336(8) Uani 1 1 d . A .
C5 C 1.0414(4) 0.6896(6) 0.26573(8) 0.0324(8) Uani 1 1 d . A .
C6 C 0.9701(5) 0.8887(6) 0.27770(8) 0.0338(8) Uani 1 1 d . . .
C8 C 1.0347(7) 0.6466(12) 0.32086(12) 0.088(2) Uani 1 1 d . . .
C9 C 1.0751(10) 0.4825(14) 0.34726(19) 0.0395(17) Uani 0.50 1 d P A .
C9' C 1.0034(12) 0.6332(16) 0.3579(2) 0.0445(19) Uani 0.50 1 d P A .
C10 C 1.0039(14) 0.5457(19) 0.3745(2) 0.040(2) Uani 0.50 1 d P . .
C10' C 1.0469(14) 0.4406(18) 0.3695(3) 0.044(2) Uani 0.50 1 d P A .
C11 C 1.0305(6) 0.3995(8) 0.40323(9) 0.0480(11) Uani 1 1 d . A .
C12 C 1.1112(6) 0.1928(9) 0.41027(11) 0.0616(13) Uani 1 1 d . . .
H12A H 1.1595 0.1093 0.3943 0.074 Uiso 1 1 calc R A .
C13 C 1.1211(7) 0.1094(8) 0.44024(12) 0.0615(12) Uani 1 1 d . A .
H13A H 1.1764 -0.0288 0.4444 0.074 Uiso 1 1 calc R . .
C14 C 1.0503(6) 0.2279(9) 0.46388(10) 0.0597(13) Uani 1 1 d . . .
H14A H 1.0583 0.1721 0.4842 0.072 Uiso 1 1 calc R A .
C15 C 0.9677(6) 0.4289(8) 0.45763(10) 0.0563(12) Uani 1 1 d . A .
H15A H 0.9188 0.5100 0.4738 0.068 Uiso 1 1 calc R . .
C16 C 0.9562(6) 0.5127(7) 0.42760(10) 0.0532(11) Uani 1 1 d . . .
H16A H 0.8971 0.6487 0.4237 0.064 Uiso 1 1 calc R A .
C17 C 0.9503(11) 0.6335(14) 0.1402(2) 0.0387(17) Uani 0.50 1 d P A .
C17' C 1.0287(12) 0.4765(15) 0.1502(2) 0.0462(19) Uani 0.50 1 d P A .
C18 C 0.9928(14) 0.4365(18) 0.1281(2) 0.039(2) Uani 0.50 1 d P . .
C18' C 0.9471(15) 0.5418(19) 0.1243(3) 0.044(2) Uani 0.50 1 d P A .
C19 C 0.9648(6) 0.4003(8) 0.09464(9) 0.0487(11) Uani 1 1 d . A .
C20 C 0.8841(6) 0.5185(8) 0.07010(10) 0.0527(11) Uani 1 1 d . . .
H20A H 0.8285 0.6552 0.0741 0.063 Uiso 1 1 calc R A .
C21 C 0.8833(6) 0.4404(8) 0.03978(10) 0.0563(12) Uani 1 1 d . A .
H21A H 0.8287 0.5244 0.0236 0.068 Uiso 1 1 calc R . .
C22 C 0.9635(7) 0.2376(9) 0.03350(10) 0.0604(13) Uani 1 1 d . . .
H22A H 0.9663 0.1855 0.0130 0.072 Uiso 1 1 calc R A .
C23 C 1.0387(7) 0.1135(8) 0.05744(12) 0.0599(12) Uani 1 1 d . A .
H23A H 1.0898 -0.0258 0.0533 0.072 Uiso 1 1 calc R . .
C24 C 1.0401(6) 0.1908(9) 0.08732(11) 0.0600(12) Uani 1 1 d . . .
H24A H 1.0922 0.1029 0.1033 0.072 Uiso 1 1 calc R A .

loop_
_atom_site_aniso_label
_atom_site_aniso_U_11
_atom_site_aniso_U_22
_atom_site_aniso_U_33
_atom_site_aniso_U_23
_atom_site_aniso_U_13
_atom_site_aniso_U_12
S2 0.0449(6) 0.0292(5) 0.0426(6) 0.0009(4) 0.0022(4) 0.0068(4)
S1 0.0448(10) 0.0353(10) 0.0454(10) 0.0089(7) -0.0025(7) 0.0049(7)
S3 0.0400(9) 0.0356(9) 0.0480(10) -0.0062(7) -0.0015(7) 0.0056(7)
C2 0.0455(9) 0.0375(9) 0.0497(9) 0.0050(7) 0.0066(7) 0.0054(7)
C7 0.0473(9) 0.0392(9) 0.0453(8) -0.0076(7) 0.0057(7) 0.0024(7)
C2' 0.0448(10) 0.0353(10) 0.0454(10) 0.0089(7) -0.0025(7) 0.0049(7)
C7' 0.0400(9) 0.0356(9) 0.0480(10) -0.0062(7) -0.0015(7) 0.0056(7)
S1' 0.0455(9) 0.0375(9) 0.0497(9) 0.0050(7) 0.0066(7) 0.0054(7)
S3' 0.0473(9) 0.0392(9) 0.0453(8) -0.0076(7) 0.0057(7) 0.0024(7)
C1 0.079(4) 0.137(6) 0.055(3) -0.044(3) 0.038(3) -0.065(4)
C3 0.0247(16) 0.0282(18) 0.0377(18) -0.0006(15) 0.0039(13) 0.0011(14)
C4 0.0330(19) 0.0286(18) 0.0391(19) 0.0028(15) 0.0018(14) 0.0014(14)
C5 0.0254(17) 0.0325(19) 0.0391(19) 0.0018(15) -0.0004(13) 0.0005(14)
C6 0.0317(18) 0.0285(19) 0.0407(19) -0.0024(15) -0.0012(14) -0.0016(14)
C8 0.067(3) 0.130(5) 0.064(3) 0.049(3) -0.033(3) -0.057(4)
C9 0.043(4) 0.041(5) 0.034(4) -0.006(4) -0.003(3) -0.003(4)
C9' 0.047(5) 0.044(5) 0.043(5) -0.011(4) -0.001(4) -0.008(4)
C10 0.053(6) 0.033(6) 0.034(5) 0.006(5) 0.000(4) -0.001(5)
C10' 0.049(6) 0.037(6) 0.045(6) -0.001(5) -0.004(4) -0.009(4)
C11 0.043(2) 0.062(3) 0.038(2) 0.006(2) -0.0045(17) -0.015(2)
C12 0.048(3) 0.071(3) 0.066(3) -0.022(3) 0.006(2) 0.002(2)
C13 0.060(3) 0.050(3) 0.074(3) 0.007(2) -0.007(2) 0.006(2)
C14 0.060(3) 0.070(3) 0.048(2) 0.019(2) -0.004(2) -0.005(2)
C15 0.062(3) 0.065(3) 0.042(2) -0.010(2) 0.002(2) 0.007(2)
C16 0.063(3) 0.045(3) 0.050(2) 0.004(2) -0.007(2) 0.002(2)
C17 0.041(4) 0.032(4) 0.044(5) 0.005(4) 0.007(4) -0.003(4)
C17' 0.052(5) 0.046(5) 0.042(5) 0.002(4) 0.008(4) -0.010(4)
C18 0.039(5) 0.045(6) 0.035(5) -0.004(5) 0.001(4) -0.008(4)
C18' 0.047(6) 0.035(6) 0.050(6) -0.012(5) -0.002(4) 0.000(5)
C19 0.045(2) 0.063(3) 0.038(2) -0.006(2) 0.0058(17) -0.014(2)
C20 0.058(3) 0.045(3) 0.055(3) -0.008(2) 0.009(2) 0.001(2)
C21 0.064(3) 0.061(3) 0.043(2) 0.006(2) -0.001(2) 0.007(2)
C22 0.070(3) 0.067(3) 0.044(2) -0.019(2) 0.006(2) -0.009(3)
C23 0.061(3) 0.048(3) 0.072(3) -0.004(2) 0.011(2) 0.004(2)
C24 0.053(3) 0.066(3) 0.060(3) 0.018(2) -0.004(2) -0.003(2)

loop_
_atom_type_symbol
_atom_type_description
_atom_type_scat_dispersion_real
_atom_type_scat_dispersion_imag
_atom_type_scat_source
C C 0.0033 0.0016 'International Tables Vol C Tables 4.2.6.8 and 6.1.1.4'
H H 0.0000 0.0000 'International Tables Vol C Tables 4.2.6.8 and 6.1.1.4'
S S 0.1246 0.1234 'International Tables Vol C Tables 4.2.6.8 and 6.1.1.4'

loop_
_geom_angle_atom_site_label_1
_geom_angle_atom_site_label_2
_geom_angle_atom_site_label_3
_geom_angle
_geom_angle_site_symmetry_1
_geom_angle_site_symmetry_3
C4 S2 C6 90.10(17) . .
C1 S1 C4 99.6(3) . .
C8 S3 C5 99.4(3) . .
C8 S3 C9 42.0(3) . .
C5 S3 C9 141.4(3) . .
C1 C2 C3 97.9(3) . .
C8 C7 C6 97.5(3) . .
S1 C1 C2 121.1(3) . .
S1 C1 C17' 144.0(6) . .
C2 C1 C17' 94.9(5) . .
S1 C1 C17 100.7(5) . .
C2 C1 C17 138.0(6) . .
C17' C1 C17 43.4(4) . .
C4 C3 C5 111.8(3) . .
C4 C3 C2 109.1(3) . .
C5 C3 C2 138.8(3) . .
C3 C4 S1 112.3(3) . .
C3 C4 S2 113.5(3) . .
S1 C4 S2 134.1(2) . .
C6 C5 C3 111.3(3) . .
C6 C5 S3 108.9(3) . .
C3 C5 S3 139.3(3) . .
C5 C6 C7 112.5(3) . .
C5 C6 S2 113.2(3) . .
C7 C6 S2 134.0(2) . .
S3 C8 C9 98.8(5) . .
S3 C8 C7 121.6(3) . .
C9 C8 C7 139.6(6) . .
S3 C8 C9' 141.3(6) . .
C9 C8 C9' 42.9(4) . .
C7 C8 C9' 96.8(6) . .
C10' C9 C9' 72.2(8) . .
C10' C9 C10 32.3(7) . .
C9' C9 C10 39.9(6) . .
C10' C9 C8 144.7(11) . .
C9' C9 C8 73.5(8) . .
C10 C9 C8 113.1(8) . .
C10' C9 S3 166.6(9) . .
C9' C9 S3 112.5(9) . .
C10 C9 S3 150.7(8) . .
C8 C9 S3 39.2(4) . .
C10 C9' C9 83.0(11) . .
C10 C9' C10' 33.8(9) . .
C9 C9' C10' 49.1(7) . .
C10 C9' C8 145.7(12) . .
C9 C9' C8 63.6(7) . .
C10' C9' C8 112.2(9) . .
C10' C10 C9' 104.6(19) . .
C10' C10 C9 47.5(13) . .
C9' C10 C9 57.1(9) . .
C10' C10 C11 73.0(15) . .
C9' C10 C11 172.7(13) . .
C9 C10 C11 120.0(10) . .
C10 C10' C9 100.1(17) . .
C10 C10' C9' 41.5(12) . .
C9 C10' C9' 58.6(8) . .
C10 C10' C11 78.5(15) . .
C9 C10' C11 171.3(11) . .
C9' C10' C11 119.7(11) . .
C16 C11 C12 116.8(4) . .
C16 C11 C10' 135.7(6) . .
C12 C11 C10' 107.5(6) . .
C16 C11 C10 107.2(6) . .
C12 C11 C10 136.0(6) . .
C10' C11 C10 28.6(4) . .
C13 C12 C11 121.5(4) . .
C14 C13 C12 120.3(5) . .
C13 C14 C15 119.6(4) . .
C14 C15 C16 120.4(4) . .
C15 C16 C11 121.4(4) . .
C18' C17 C17' 77.5(10) . .
C18' C17 C18 30.8(9) . .
C17' C17 C18 46.7(6) . .
C18' C17 C1 144.8(12) . .
C17' C17 C1 68.1(7) . .
C18 C17 C1 114.5(8) . .
C18 C17' C17 74.7(9) . .
C18 C17' C18' 33.7(7) . .
C17 C17' C18' 40.9(6) . .
C18 C17' C1 142.3(11) . .
C17 C17' C1 68.4(8) . .
C18' C17' C1 109.1(9) . .
C18' C18 C17' 96.5(17) . .
C18' C18 C17 37.9(13) . .
C17' C18 C17 58.6(8) . .
C18' C18 C19 81.9(16) . .
C17' C18 C19 170.8(11) . .
C17 C18 C19 119.4(10) . .
C18 C18' C17 111(2) . .
C18 C18' C17' 49.8(13) . .
C17 C18' C17' 61.5(10) . .
C18 C18' C19 70.1(15) . .
C17 C18' C19 171.7(13) . .
C17' C18' C19 119.3(10) . .
C20 C19 C24 116.4(4) . .
C20 C19 C18 135.6(6) . .
C24 C19 C18 108.0(6) . .
C20 C19 C18' 107.6(6) . .
C24 C19 C18' 136.0(6) . .
C18 C19 C18' 28.0(4) . .
C21 C20 C19 122.0(4) . .
C22 C21 C20 119.7(4) . .
C23 C22 C21 119.5(4) . .
C24 C23 C22 120.8(4) . .
C23 C24 C19 121.5(4) . .

loop_
_geom_bond_atom_site_label_1
_geom_bond_atom_site_label_2
_geom_bond_distance
_geom_bond_site_symmetry_2
S2 C4 1.730(4) .
S2 C6 1.732(4) .
S1 C1 1.451(7) .
S1 C4 1.624(4) .
S3 C8 1.425(7) .
S3 C5 1.681(4) .
S3 C9 2.228(8) .
C2 C1 1.487(7) .
C2 C3 1.687(4) .
C7 C8 1.520(7) .
C7 C6 1.630(4) .
C1 C17' 1.578(10) .
C1 C17 1.582(10) .
C3 C4 1.391(5) .
C3 C5 1.424(5) .
C5 C6 1.401(5) .
C8 C9 1.510(10) .
C8 C9' 1.616(11) .
C9 C10' 1.016(12) .
C9 C9' 1.147(11) .
C9 C10 1.356(13) .
C9' C10 0.877(11) .
C9' C10' 1.280(14) .
C10 C10' 0.737(10) .
C10 C11 1.510(12) .
C10' C11 1.474(12) .
C11 C16 1.378(6) .
C11 C12 1.391(6) .
C12 C13 1.373(6) .
C13 C14 1.359(6) .
C14 C15 1.361(7) .
C15 C16 1.376(6) .
C17 C18' 0.872(11) .
C17 C17' 1.169(11) .
C17 C18 1.321(13) .
C17' C18 0.998(12) .
C17' C18' 1.299(14) .
C18 C18' 0.726(10) .
C18 C19 1.454(11) .
C18' C19 1.531(12) .
C19 C20 1.376(6) .
C19 C24 1.405(6) .
C20 C21 1.377(6) .
C21 C22 1.375(7) .
C22 C23 1.360(6) .
C23 C24 1.357(6) .

loop_
_geom_torsion_atom_site_label_1
_geom_torsion_atom_site_label_2
_geom_torsion_atom_site_label_3
_geom_torsion_atom_site_label_4
_geom_torsion
_geom_torsion_site_symmetry_1
_geom_torsion_site_symmetry_2
_geom_torsion_site_symmetry_3
_geom_torsion_site_symmetry_4
C4 S1 C1 C2 -1.5(4) . . . .
C4 S1 C1 C17' 179.3(7) . . . .
C4 S1 C1 C17 174.6(4) . . . .
C3 C2 C1 S1 1.4(4) . . . .
C3 C2 C1 C17' -179.0(4) . . . .
C3 C2 C1 C17 -173.0(6) . . . .
C1 C2 C3 C4 -0.6(3) . . . .
C1 C2 C3 C5 171.7(4) . . . .
C5 C3 C4 S1 -174.7(2) . . . .
C2 C3 C4 S1 -0.2(3) . . . .
C5 C3 C4 S2 1.2(4) . . . .
C2 C3 C4 S2 175.77(18) . . . .
C1 S1 C4 C3 0.9(3) . . . .
C1 S1 C4 S2 -173.9(3) . . . .
C6 S2 C4 C3 -1.8(3) . . . .
C6 S2 C4 S1 173.0(3) . . . .
C4 C3 C5 C6 0.2(4) . . . .
C2 C3 C5 C6 -172.0(3) . . . .
C4 C3 C5 S3 170.8(3) . . . .
C2 C3 C5 S3 -1.4(6) . . . .
C8 S3 C5 C6 0.2(3) . . . .
C9 S3 C5 C6 1.7(5) . . . .
C8 S3 C5 C3 -170.5(4) . . . .
C9 S3 C5 C3 -169.1(4) . . . .
C3 C5 C6 C7 173.7(2) . . . .
S3 C5 C6 C7 0.2(3) . . . .
C3 C5 C6 S2 -1.5(4) . . . .
S3 C5 C6 S2 -175.02(18) . . . .
C8 C7 C6 C5 -0.5(3) . . . .
C8 C7 C6 S2 173.4(3) . . . .
C4 S2 C6 C5 1.8(3) . . . .
C4 S2 C6 C7 -172.0(3) . . . .
C5 S3 C8 C9 178.7(4) . . . .
C5 S3 C8 C7 -0.6(4) . . . .
C9 S3 C8 C7 -179.3(6) . . . .
C5 S3 C8 C9' 171.6(7) . . . .
C9 S3 C8 C9' -7.1(6) . . . .
C6 C7 C8 S3 0.7(4) . . . .
C6 C7 C8 C9 -178.2(7) . . . .
C6 C7 C8 C9' -174.4(4) . . . .
S3 C8 C9 C10' -158.7(15) . . . .
C7 C8 C9 C10' 20.4(19) . . . .
C9' C8 C9 C10' 14.9(14) . . . .
S3 C8 C9 C9' -173.5(6) . . . .
C7 C8 C9 C9' 5.5(9) . . . .
S3 C8 C9 C10 -168.0(7) . . . .
C7 C8 C9 C10 11.1(11) . . . .
C9' C8 C9 C10 5.6(7) . . . .
C7 C8 C9 S3 179.1(8) . . . .
C9' C8 C9 S3 173.5(6) . . . .
C8 S3 C9 C10' 115(4) . . . .
C5 S3 C9 C10' 113(4) . . . .
C8 S3 C9 C9' 6.7(6) . . . .
C5 S3 C9 C9' 4.6(9) . . . .
C8 S3 C9 C10 23.1(14) . . . .
C5 S3 C9 C10 21.0(17) . . . .
C5 S3 C9 C8 -2.1(6) . . . .
C10' C9 C9' C10 1.0(12) . . . .
C8 C9 C9' C10 172.0(10) . . . .
S3 C9 C9' C10 167.6(9) . . . .
C10 C9 C9' C10' -1.0(12) . . . .
C8 C9 C9' C10' 171.0(9) . . . .
S3 C9 C9' C10' 166.6(9) . . . .
C10' C9 C9' C8 -171.0(8) . . . .
C10 C9 C9' C8 -172.0(10) . . . .
S3 C9 C9' C8 -4.4(4) . . . .
S3 C8 C9' C10 -4(2) . . . .
C9 C8 C9' C10 -14.1(18) . . . .
C7 C8 C9' C10 169.5(19) . . . .
S3 C8 C9' C9 10.3(9) . . . .
C7 C8 C9' C9 -176.4(6) . . . .
S3 C8 C9' C10' 3.0(12) . . . .
C9 C8 C9' C10' -7.3(7) . . . .
C7 C8 C9' C10' 176.3(7) . . . .
C9 C9' C10 C10' -1.3(16) . . . .
C8 C9' C10 C10' 11(3) . . . .
C10' C9' C10 C9 1.3(16) . . . .
C8 C9' C10 C9 12.7(16) . . . .
C9 C9' C10 C11 69(11) . . . .
C10' C9' C10 C11 70(10) . . . .
C8 C9' C10 C11 81(11) . . . .
C9' C9 C10 C10' 178(2) . . . .
C8 C9 C10 C10' 169.9(16) . . . .
S3 C9 C10 C10' 154.3(17) . . . .
C10' C9 C10 C9' -178(2) . . . .
C8 C9 C10 C9' -8.3(10) . . . .
S3 C9 C10 C9' -24.0(18) . . . .
C10' C9 C10 C11 9.6(12) . . . .
C9' C9 C10 C11 -172.1(15) . . . .
C8 C9 C10 C11 179.6(6) . . . .
S3 C9 C10 C11 163.9(9) . . . .
C9' C10 C10' C9 1.5(18) . . . .
C11 C10 C10' C9 -171.3(11) . . . .
C9 C10 C10' C9' -1.5(19) . . . .
C11 C10 C10' C9' -172.8(13) . . . .
C9' C10 C10' C11 172.8(13) . . . .
C9 C10 C10' C11 171.3(11) . . . .
C9' C9 C10' C10 -1.2(14) . . . .
C8 C9 C10' C10 -16(2) . . . .
S3 C9 C10' C10 -114(4) . . . .
C10 C9 C10' C9' 1.2(14) . . . .
C8 C9 C10' C9' -15.0(14) . . . .
S3 C9 C10' C9' -113(4) . . . .
C9' C9 C10' C11 -81(9) . . . .
C10 C9 C10' C11 -80(8) . . . .
C8 C9 C10' C11 -96(9) . . . .
S3 C9 C10' C11 166(5) . . . .
C9 C9' C10' C10 178(2) . . . .
C8 C9' C10' C10 -173.1(18) . . . .
C10 C9' C10' C9 -178(2) . . . .
C8 C9' C10' C9 8.7(8) . . . .
C10 C9' C10' C11 -8.1(14) . . . .
C9 C9' C10' C11 170.1(12) . . . .
C8 C9' C10' C11 178.8(6) . . . .
C10 C10' C11 C16 4.1(17) . . . .
C9 C10' C11 C16 86(9) . . . .
C9' C10' C11 C16 9.5(14) . . . .
C10 C10' C11 C12 -176.6(13) . . . .
C9 C10' C11 C12 -95(9) . . . .
C9' C10' C11 C12 -171.1(8) . . . .
C9 C10' C11 C10 82(8) . . . .
C9' C10' C11 C10 5.5(10) . . . .
C10' C10 C11 C16 -177.0(13) . . . .
C9' C10 C11 C16 111(11) . . . .
C9 C10 C11 C16 175.6(8) . . . .
C10' C10 C11 C12 4.7(17) . . . .
C9' C10 C11 C12 -67(11) . . . .
C9 C10 C11 C12 -2.7(13) . . . .
C9' C10 C11 C10' -72(10) . . . .
C9 C10 C11 C10' -7.4(9) . . . .
C16 C11 C12 C13 -1.9(7) . . . .
C10' C11 C12 C13 178.5(6) . . . .
C10 C11 C12 C13 176.2(7) . . . .
C11 C12 C13 C14 0.4(7) . . . .
C12 C13 C14 C15 0.7(8) . . . .
C13 C14 C15 C16 -0.3(7) . . . .
C14 C15 C16 C11 -1.3(7) . . . .
C12 C11 C16 C15 2.4(7) . . . .
C10' C11 C16 C15 -178.3(7) . . . .
C10 C11 C16 C15 -176.2(6) . . . .
S1 C1 C17 C18' -170.8(18) . . . .
C2 C1 C17 C18' 4(2) . . . .
C17' C1 C17 C18' 13.1(18) . . . .
S1 C1 C17 C17' 176.1(6) . . . .
C2 C1 C17 C17' -8.8(8) . . . .
S1 C1 C17 C18 -177.6(7) . . . .
C2 C1 C17 C18 -2.5(11) . . . .
C17' C1 C17 C18 6.3(7) . . . .
C18' C17 C17' C18 -0.2(12) . . . .
C1 C17 C17' C18 172.1(9) . . . .
C18 C17 C17' C18' 0.2(12) . . . .
C1 C17 C17' C18' 172.3(10) . . . .
C18' C17 C17' C1 -172.3(10) . . . .
C18 C17 C17' C1 -172.1(9) . . . .
S1 C1 C17' C18 -19(2) . . . .
C2 C1 C17' C18 161.5(15) . . . .
C17 C1 C17' C18 -12.6(14) . . . .
S1 C1 C17' C17 -6.6(10) . . . .
C2 C1 C17' C17 174.1(6) . . . .
S1 C1 C17' C18' -11.9(12) . . . .
C2 C1 C17' C18' 168.8(7) . . . .
C17 C1 C17' C18' -5.3(7) . . . .
C17 C17' C18 C18' 0.3(15) . . . .
C1 C17' C18 C18' 12(2) . . . .
C18' C17' C18 C17 -0.3(15) . . . .
C1 C17' C18 C17 12.1(13) . . . .
C17 C17' C18 C19 80(8) . . . .
C18' C17' C18 C19 79(8) . . . .
C1 C17' C18 C19 92(8) . . . .
C17' C17 C18 C18' -180(2) . . . .
C1 C17 C18 C18' 172(2) . . . .
C18' C17 C18 C17' 180(2) . . . .
C1 C17 C18 C17' -8.1(9) . . . .
C18' C17 C18 C19 10.0(17) . . . .
C17' C17 C18 C19 -169.6(12) . . . .
C1 C17 C18 C19 -177.7(6) . . . .
C17' C18 C18' C17 0(2) . . . .
C19 C18 C18' C17 -171.2(14) . . . .
C17 C18 C18' C17' 0(2) . . . .
C19 C18 C18' C17' -170.9(10) . . . .
C17' C18 C18' C19 170.9(10) . . . .
C17 C18 C18' C19 171.2(14) . . . .
C17' C17 C18' C18 0.3(18) . . . .
C1 C17 C18' C18 -12(3) . . . .
C18 C17 C18' C17' -0.3(18) . . . .
C1 C17 C18' C17' -12.5(17) . . . .
C17' C17 C18' C19 -98(10) . . . .
C18 C17 C18' C19 -98(10) . . . .
C1 C17 C18' C19 -110(9) . . . .
C17 C17' C18' C18 -180(2) . . . .
C1 C17' C18' C18 -172.0(16) . . . .
C18 C17' C18' C17 180(2) . . . .
C1 C17' C18' C17 7.6(10) . . . .
C18 C17' C18' C19 -9.9(12) . . . .
C17 C17' C18' C19 170.5(15) . . . .
C1 C17' C18' C19 178.1(7) . . . .
C18' C18 C19 C20 -1.6(18) . . . .
C17' C18 C19 C20 -82(8) . . . .
C17 C18 C19 C20 -7.8(13) . . . .
C18' C18 C19 C24 179.1(13) . . . .
C17' C18 C19 C24 99(8) . . . .
C17 C18 C19 C24 172.9(7) . . . .
C17' C18 C19 C18' -81(8) . . . .
C17 C18 C19 C18' -6.2(10) . . . .
C18 C18' C19 C20 178.8(13) . . . .
C17 C18' C19 C20 -80(10) . . . .
C17' C18' C19 C20 -173.2(8) . . . .
C18 C18' C19 C24 -1.3(18) . . . .
C17 C18' C19 C24 100(10) . . . .
C17' C18' C19 C24 6.7(14) . . . .
C17 C18' C19 C18 101(10) . . . .
C17' C18' C19 C18 8.0(9) . . . .
C24 C19 C20 C21 -2.5(7) . . . .
C18 C19 C20 C21 178.2(7) . . . .
C18' C19 C20 C21 177.4(6) . . . .
C19 C20 C21 C22 0.6(7) . . . .
C20 C21 C22 C23 1.7(7) . . . .
C21 C22 C23 C24 -2.0(7) . . . .
C22 C23 C24 C19 -0.1(7) . . . .
C20 C19 C24 C23 2.3(7) . . . .
C18 C19 C24 C23 -178.2(6) . . . .
C18' C19 C24 C23 -177.6(7) . . . .
